data_4074934
loop_
_publ_author_name
'Sol\'e, Daniel'
'D\'iaz, Sandra'
'Solans, Xavier'
'Font-Bardia, Merc\`e'

_publ_section_title
;
 A Comparative Study of the Chelating Ability of the
 &#x2212;N(R)&#x2212;(CH2)n&#x2212;CO&#x2212;N(R)2Framework in \s-Aryl
 Palladium(II) Complexes Derived from 2-Iodoanilines and
 2-Iodobenzylamines. Synthesis of New Types of Terdentate [C,N,O] Pd(II)
 Complexes and C,N-Bridged Binuclear Pd(II) Compounds
;
_journal_issue 8
_journal_name_full Organometallics
_journal_page_first 1995
_journal_paper_doi 10.1021/om051014m
_journal_volume 25
_journal_year 2006
_chemical_formula_sum 'C78 H90 F6 N4 O11 P2 Pd2 S2'
_chemical_formula_weight 1712.40
_chemical_name_systematic
;
 ?
;
_space_group_IT_number 2
_symmetry_cell_setting triclinic
_symmetry_space_group_name_Hall '-P 1'
_symmetry_space_group_name_H-M 'P -1'
_atom_sites_solution_hydrogens geom
_atom_sites_solution_primary direct
_atom_sites_solution_secondary difmap
_audit_creation_method SHELXL-97
_cell_angle_alpha 76.80(3)
_cell_angle_beta 76.80(3)
_cell_angle_gamma 64.27(3)
_cell_formula_units_Z 2
_cell_length_a 12.637(6)
_cell_length_b 13.777(5)
_cell_length_c 25.508(8)
_cell_measurement_temperature 293(2)
_cell_volume 3852(3)
_computing_structure_refinement 'SHELXL-97 (Sheldrick, 1997)'
_diffrn_ambient_temperature 293(2)
_diffrn_measured_fraction_theta_full 0.630
_diffrn_measured_fraction_theta_max 0.630
_diffrn_radiation_monochromator graphite
_diffrn_radiation_source 'fine-focus sealed tube'
_diffrn_radiation_type MoK\a
_diffrn_radiation_wavelength 0.71073
_diffrn_reflns_av_R_equivalents 0.0378
_diffrn_reflns_av_sigmaI/netI 0.1145
_diffrn_reflns_limit_h_max 17
_diffrn_reflns_limit_h_min -17
_diffrn_reflns_limit_k_max 20
_diffrn_reflns_limit_k_min -19
_diffrn_reflns_limit_l_max 37
_diffrn_reflns_limit_l_min 0
_diffrn_reflns_number 28291
_diffrn_reflns_theta_full 31.97
_diffrn_reflns_theta_max 31.97
_diffrn_reflns_theta_min 3.45
_exptl_absorpt_coefficient_mu 0.639
_exptl_absorpt_correction_type none
_exptl_crystal_density_diffrn 1.476
_exptl_crystal_density_method 'not measured'
_exptl_crystal_F_000 1764
_refine_diff_density_max 0.726
_refine_diff_density_min -0.548
_refine_diff_density_rms 0.086
_refine_ls_extinction_method none
_refine_ls_goodness_of_fit_ref 0.893
_refine_ls_hydrogen_treatment mixed
_refine_ls_matrix_type full
_refine_ls_number_parameters 946
_refine_ls_number_reflns 16780
_refine_ls_number_restraints 26
_refine_ls_restrained_S_all 0.894
_refine_ls_R_factor_all 0.1031
_refine_ls_R_factor_gt 0.0438
_refine_ls_shift/su_max 0.001
_refine_ls_shift/su_mean 0.000
_refine_ls_structure_factor_coef Fsqd
_refine_ls_weighting_details 'calc w=1/[\s^2^(Fo^2^)+(0.0535P)^2^+0.0000P] where P=(Fo^2^+2Fc^2^)/3'
_refine_ls_weighting_scheme calc
_refine_ls_wR_factor_gt 0.1003
_refine_ls_wR_factor_ref 0.1173
_reflns_number_gt 9454
_reflns_number_total 16780
_reflns_threshold_expression >2sigma(I)
_cod_data_source_file om051014msi20051124_052848.cif
_cod_data_source_block sojm60b
_cod_depositor_comments
;
The following automatic conversions were performed:

'_symmetry_cell_setting' value 'Triclinic' changed to 'triclinic'
according to /home/saulius/struct/CIF-dictionaries/cif_core.dic
dictionary named 'cif_core.dic' version 2.4.1 from 2010-06-29.

Automatic conversion script
Id: cif_fix_values 1715 2011-07-08 13:25:40Z adriana 
;
_cod_original_sg_symbol_H-M P-1
_cod_database_code 4074934

loop_
_symmetry_equiv_pos_as_xyz
'x, y, z'
'-x, -y, -z'

loop_
_atom_site_label
_atom_site_type_symbol
_atom_site_fract_x
_atom_site_fract_y
_atom_site_fract_z
_atom_site_U_iso_or_equiv
_atom_site_adp_type
_atom_site_occupancy
_atom_site_symmetry_multiplicity
_atom_site_calc_flag
_atom_site_refinement_flags
Pd1 Pd 0.75535(3) 0.59138(2) 0.207448(10) 0.02713(8) Uani 1 1 d U
Pd2 Pd 0.82615(3) 0.45515(2) 0.315848(11) 0.02833(8) Uani 1 1 d U
P1 P 0.85575(9) 0.54719(8) 0.12466(4) 0.0285(2) Uani 1 1 d .
P2 P 0.88886(9) 0.50360(8) 0.37782(4) 0.0278(2) Uani 1 1 d .
S1 S 0.53615(12) 0.03254(10) 0.16115(5) 0.0518(3) Uani 1 1 d U
S2 S -0.00363(15) 0.00896(14) 0.67640(6) 0.0713(5) Uani 1 1 d U
O1 O 0.8304(2) 0.7016(2) 0.20589(10) 0.0305(6) Uani 1 1 d .
O2 O 1.0011(2) 0.3576(2) 0.28538(10) 0.0319(6) Uani 1 1 d .
O3 O 0.4527(4) 0.0486(3) 0.12735(16) 0.0775(12) Uani 1 1 d U
O4 O 0.4894(3) 0.0336(3) 0.21974(13) 0.0598(10) Uani 1 1 d .
O5 O 0.6518(3) -0.0512(2) 0.15240(12) 0.0503(8) Uani 1 1 d .
O6 O 0.0760(3) 0.0298(3) 0.63254(13) 0.0620(10) Uani 1 1 d .
O7 O 0.0290(3) -0.0263(2) 0.73019(12) 0.0479(8) Uani 1 1 d U
O8 O -0.0656(5) -0.0623(4) 0.6628(2) 0.1055(17) Uani 1 1 d .
O9 O 0.6320(3) 0.2261(2) 0.45279(12) 0.0473(8) Uani 1 1 d .
O10 O 0.6645(4) 0.2495(4) -0.11241(19) 0.0891(14) Uani 1 1 d .
O11 O 1.3974(6) 0.0801(5) 0.4170(2) 0.128(2) Uani 1 1 d .
N1 N 0.6261(3) 0.6874(2) 0.26935(12) 0.0282(7) Uani 1 1 d U
N2 N 0.8180(3) 0.8420(3) 0.24008(12) 0.0322(7) Uani 1 1 d .
N3 N 0.7889(3) 0.3509(2) 0.27576(11) 0.0284(7) Uani 1 1 d .
N4 N 1.1180(3) 0.2313(3) 0.23449(13) 0.0388(8) Uani 1 1 d U
F1 F 0.6108(3) 0.1639(3) 0.08963(15) 0.0944(12) Uani 1 1 d U
F2 F 0.6352(4) 0.1601(3) 0.17020(16) 0.0929(12) Uani 1 1 d .
F3 F 0.4610(3) 0.2459(2) 0.14649(13) 0.0746(10) Uani 1 1 d .
F4 F -0.2198(4) 0.1064(3) 0.71807(16) 0.1085(13) Uani 1 1 d U
F5 F -0.1803(4) 0.1594(3) 0.63246(16) 0.1027(12) Uani 1 1 d U
F6 F -0.0894(5) 0.1915(4) 0.6918(2) 0.1433(16) Uani 1 1 d U
C1 C 0.6576(4) 0.5321(3) 0.34492(15) 0.0344(9) Uani 1 1 d U
C2 C 0.6088(4) 0.4796(3) 0.39210(15) 0.0338(9) Uani 1 1 d U
H2 H 0.6594 0.4150 0.4101 0.041 Uiso 1 1 calc R
C3 C 0.4904(4) 0.5200(3) 0.41239(16) 0.0381(10) Uani 1 1 d .
H3 H 0.4617 0.4832 0.4436 0.046 Uiso 1 1 calc R
C4 C 0.4128(4) 0.6170(3) 0.38589(16) 0.0369(10) Uani 1 1 d .
H4 H 0.3318 0.6446 0.3985 0.044 Uiso 1 1 calc R
C5 C 0.4605(4) 0.6727(3) 0.33928(15) 0.0369(10) Uani 1 1 d .
H5 H 0.4106 0.7389 0.3222 0.044 Uiso 1 1 calc R
C6 C 0.5795(4) 0.6298(3) 0.31927(16) 0.0344(9) Uani 1 1 d U
C7 C 0.5331(3) 0.7682(3) 0.23534(15) 0.0330(9) Uani 1 1 d .
H7A H 0.5697 0.8024 0.2041 0.049 Uiso 1 1 calc R
H7B H 0.4747 0.8225 0.2566 0.049 Uiso 1 1 calc R
H7C H 0.4954 0.7312 0.2236 0.049 Uiso 1 1 calc R
C8 C 0.6838(3) 0.7498(3) 0.28444(15) 0.0314(9) Uani 1 1 d .
H8A H 0.7182 0.7107 0.3174 0.038 Uiso 1 1 calc R
H8B H 0.6231 0.8200 0.2926 0.038 Uiso 1 1 calc R
C9 C 0.7810(3) 0.7685(3) 0.24033(14) 0.0268(8) Uani 1 1 d .
C10 C 0.9131(4) 0.8572(4) 0.19659(17) 0.0444(11) Uani 1 1 d .
H10A H 0.9299 0.9149 0.2028 0.067 Uiso 1 1 calc R
H10B H 0.8870 0.8755 0.1618 0.067 Uiso 1 1 calc R
H10C H 0.9836 0.7910 0.1973 0.067 Uiso 1 1 calc R
C11 C 0.7588(4) 0.9243(3) 0.27521(16) 0.0398(10) Uani 1 1 d .
H11A H 0.8008 0.9706 0.2689 0.060 Uiso 1 1 calc R
H11B H 0.7572 0.8901 0.3125 0.060 Uiso 1 1 calc R
H11C H 0.6790 0.9670 0.2677 0.060 Uiso 1 1 calc R
C12 C 0.6682(3) 0.5014(3) 0.21362(13) 0.0255(7) Uani 1 1 d U
C13 C 0.5684(4) 0.5441(3) 0.18494(16) 0.0370(9) Uani 1 1 d U
H13 H 0.5544 0.6089 0.1610 0.044 Uiso 1 1 calc R
C14 C 0.4920(4) 0.4933(3) 0.19129(16) 0.0376(10) Uani 1 1 d .
H14 H 0.4258 0.5255 0.1734 0.045 Uiso 1 1 calc R
C15 C 0.5148(5) 0.3947(4) 0.22437(18) 0.0492(12) Uani 1 1 d .
H15 H 0.4637 0.3603 0.2285 0.059 Uiso 1 1 calc R
C16 C 0.6110(4) 0.3462(4) 0.25139(16) 0.0422(11) Uani 1 1 d .
H16 H 0.6255 0.2786 0.2729 0.051 Uiso 1 1 calc R
C17 C 0.6884(4) 0.3974(3) 0.24704(15) 0.0312(8) Uani 1 1 d U
C18 C 0.7800(4) 0.2634(3) 0.32404(15) 0.0366(10) Uani 1 1 d .
H18A H 0.8489 0.2352 0.3419 0.055 Uiso 1 1 calc R
H18B H 0.7756 0.2053 0.3111 0.055 Uiso 1 1 calc R
H18C H 0.7100 0.2949 0.3493 0.055 Uiso 1 1 calc R
C19 C 0.9018(3) 0.2976(3) 0.23821(14) 0.0306(8) Uani 1 1 d U
H19A H 0.9126 0.2237 0.2376 0.037 Uiso 1 1 calc R
H19B H 0.8935 0.3369 0.2016 0.037 Uiso 1 1 calc R
C20 C 1.0100(4) 0.2944(3) 0.25425(14) 0.0316(8) Uani 1 1 d U
C21 C 1.1446(4) 0.1514(3) 0.19945(17) 0.0456(12) Uani 1 1 d .
H21A H 1.2291 0.1150 0.1902 0.068 Uiso 1 1 calc R
H21B H 1.1097 0.1874 0.1668 0.068 Uiso 1 1 calc R
H21C H 1.1126 0.0990 0.2182 0.068 Uiso 1 1 calc R
C22 C 1.2201(4) 0.2290(4) 0.2509(2) 0.0616(14) Uani 1 1 d U
H22A H 1.2907 0.1784 0.2324 0.092 Uiso 1 1 calc R
H22B H 1.2175 0.2066 0.2895 0.092 Uiso 1 1 calc R
H22C H 1.2206 0.3004 0.2418 0.092 Uiso 1 1 calc R
C23 C 0.9946(3) 0.5606(3) 0.11503(14) 0.0303(8) Uani 1 1 d U
C25 C 1.1540(4) 0.6081(3) 0.05717(16) 0.0398(10) Uani 1 1 d .
H25 H 1.1831 0.6408 0.0245 0.048 Uiso 1 1 calc R
C24 C 1.0424(4) 0.6080(3) 0.06506(15) 0.0355(10) Uani 1 1 d U
H24 H 0.9969 0.6399 0.0369 0.043 Uiso 1 1 calc R
C26 C 1.2210(4) 0.5591(4) 0.09857(17) 0.0421(10) Uani 1 1 d U
H26 H 1.2962 0.5591 0.0937 0.051 Uiso 1 1 calc R
C27 C 1.1801(4) 0.5094(3) 0.14748(17) 0.0427(11) Uani 1 1 d U
H27 H 1.2290 0.4737 0.1742 0.051 Uiso 1 1 calc R
C28 C 1.0660(4) 0.5128(3) 0.15658(15) 0.0367(10) Uani 1 1 d .
H28 H 1.0367 0.4834 0.1903 0.044 Uiso 1 1 calc R
C29 C 0.8942(4) 0.4189(3) 0.10367(14) 0.0311(9) Uani 1 1 d .
C30 C 1.0139(4) 0.3533(3) 0.08495(16) 0.0354(9) Uani 1 1 d .
H30 H 1.0725 0.3789 0.0817 0.043 Uiso 1 1 calc R
C31 C 1.0441(4) 0.2530(3) 0.07170(16) 0.0393(10) Uani 1 1 d .
H31 H 1.1227 0.2118 0.0588 0.047 Uiso 1 1 calc R
C32 C 0.9604(4) 0.2125(3) 0.07711(16) 0.0400(10) Uani 1 1 d .
H32 H 0.9830 0.1427 0.0696 0.048 Uiso 1 1 calc R
C33 C 0.8412(4) 0.2754(3) 0.09391(16) 0.0382(9) Uani 1 1 d U
H33 H 0.7840 0.2487 0.0959 0.046 Uiso 1 1 calc R
C34 C 0.8085(4) 0.3750(3) 0.10734(15) 0.0367(9) Uani 1 1 d U
H34 H 0.7290 0.4156 0.1192 0.044 Uiso 1 1 calc R
C35 C 0.7718(3) 0.6512(3) 0.07276(14) 0.0278(8) Uani 1 1 d .
C36 C 0.7531(4) 0.6274(3) 0.02741(15) 0.0377(10) Uani 1 1 d .
H36 H 0.7827 0.5552 0.0219 0.045 Uiso 1 1 calc R
C37 C 0.6897(4) 0.7109(3) -0.01069(14) 0.0349(10) Uani 1 1 d .
H37 H 0.6759 0.6936 -0.0410 0.042 Uiso 1 1 calc R
C38 C 0.6481(4) 0.8164(4) -0.00404(18) 0.0452(11) Uani 1 1 d .
H38 H 0.6052 0.8710 -0.0295 0.054 Uiso 1 1 calc R
C39 C 0.6687(4) 0.8431(3) 0.03981(16) 0.0398(10) Uani 1 1 d .
H39 H 0.6415 0.9157 0.0441 0.048 Uiso 1 1 calc R
C40 C 0.7317(4) 0.7589(3) 0.07857(15) 0.0391(11) Uani 1 1 d .
H40 H 0.7464 0.7765 0.1085 0.047 Uiso 1 1 calc R
C41 C 0.8012(4) 0.6266(3) 0.40921(14) 0.0314(9) Uani 1 1 d .
C42 C 0.8428(4) 0.7106(3) 0.40006(15) 0.0331(9) Uani 1 1 d .
H42 H 0.9161 0.7015 0.3791 0.040 Uiso 1 1 calc R
C43 C 0.7752(4) 0.8046(4) 0.42191(19) 0.0472(11) Uani 1 1 d U
H43 H 0.7985 0.8625 0.4135 0.057 Uiso 1 1 calc R
C44 C 0.6711(5) 0.8118(4) 0.45703(19) 0.0502(12) Uani 1 1 d U
H44 H 0.6280 0.8733 0.4741 0.060 Uiso 1 1 calc R
C45 C 0.6290(5) 0.7300(4) 0.4675(2) 0.0541(13) Uani 1 1 d U
H45 H 0.5575 0.7377 0.4900 0.065 Uiso 1 1 calc R
C46 C 0.6974(4) 0.6359(3) 0.44316(16) 0.0354(9) Uani 1 1 d U
H46 H 0.6721 0.5795 0.4501 0.042 Uiso 1 1 calc R
C47 C 0.9184(4) 0.3908(3) 0.43485(15) 0.0324(9) Uani 1 1 d .
C48 C 0.9771(4) 0.2861(3) 0.41979(17) 0.0404(10) Uani 1 1 d .
H48 H 0.9959 0.2780 0.3832 0.049 Uiso 1 1 calc R
C49 C 1.0079(4) 0.1921(4) 0.46034(18) 0.0467(12) Uani 1 1 d .
H49 H 1.0448 0.1223 0.4509 0.056 Uiso 1 1 calc R
C50 C 0.9804(4) 0.2088(4) 0.51534(17) 0.0443(11) Uani 1 1 d .
H50 H 1.0019 0.1486 0.5423 0.053 Uiso 1 1 calc R
C51 C 0.9255(4) 0.3067(3) 0.52950(16) 0.0379(10) Uani 1 1 d .
H51 H 0.9071 0.3149 0.5661 0.046 Uiso 1 1 calc R
C52 C 0.8945(4) 0.3994(3) 0.48914(15) 0.0348(9) Uani 1 1 d .
H52 H 0.8567 0.4683 0.4997 0.042 Uiso 1 1 calc R
C53 C 1.0339(4) 0.5123(3) 0.35195(16) 0.0344(9) Uani 1 1 d .
C54 C 1.0587(4) 0.5591(3) 0.29849(14) 0.0339(9) Uani 1 1 d .
H54 H 1.0045 0.5801 0.2745 0.041 Uiso 1 1 calc R
C55 C 1.1622(4) 0.5742(4) 0.28107(17) 0.0460(12) Uani 1 1 d .
H55 H 1.1777 0.6071 0.2458 0.055 Uiso 1 1 calc R
C56 C 1.2438(4) 0.5396(4) 0.31701(18) 0.0465(11) Uani 1 1 d U
H56 H 1.3149 0.5482 0.3053 0.056 Uiso 1 1 calc R
C57 C 1.2203(4) 0.4927(4) 0.36983(18) 0.0464(11) Uani 1 1 d U
H57 H 1.2751 0.4716 0.3935 0.056 Uiso 1 1 calc R
C58 C 1.1169(4) 0.4769(3) 0.38785(16) 0.0386(10) Uani 1 1 d .
H58 H 1.1024 0.4434 0.4231 0.046 Uiso 1 1 calc R
C59 C 0.5643(5) 0.1554(4) 0.1436(2) 0.0613(15) Uani 1 1 d U
C60 C -0.1316(7) 0.1168(6) 0.6791(3) 0.0966(15) Uani 1 1 d U
C61 C 0.6627(5) 0.1152(4) 0.44923(19) 0.0542(13) Uani 1 1 d .
H61A H 0.6984 0.1005 0.4124 0.065 Uiso 1 1 calc R
H61B H 0.5923 0.0996 0.4587 0.065 Uiso 1 1 calc R
C62 C 0.7472(6) 0.0472(5) 0.4872(2) 0.0753(18) Uani 1 1 d .
H62A H 0.8283 0.0247 0.4687 0.090 Uiso 1 1 calc R
H62B H 0.7327 -0.0172 0.5048 0.090 Uiso 1 1 calc R
C63 C 0.7231(7) 0.1228(6) 0.5292(3) 0.108(3) Uani 1 1 d .
H63A H 0.6623 0.1171 0.5592 0.129 Uiso 1 1 calc R
H63B H 0.7948 0.1076 0.5432 0.129 Uiso 1 1 calc R
C64 C 0.6810(6) 0.2323(5) 0.4940(2) 0.0678(16) Uani 1 1 d .
H64A H 0.6224 0.2870 0.5156 0.081 Uiso 1 1 calc R
H64B H 0.7473 0.2530 0.4789 0.081 Uiso 1 1 calc R
C65 C 1.0064(5) -0.0873(4) 0.0393(2) 0.0590(15) Uani 1 1 d .
H65 H 1.0106 -0.1475 0.0656 0.071 Uiso 1 1 calc R
C66 C 0.8994(5) -0.0080(5) 0.0317(2) 0.0621(15) Uani 1 1 d .
H66 H 0.8312 -0.0123 0.0535 0.074 Uiso 1 1 calc R
C67 C 0.8905(5) 0.0827(5) -0.0098(2) 0.0640(16) Uani 1 1 d .
H67 H 0.8170 0.1370 -0.0167 0.077 Uiso 1 1 calc R
C68 C 0.6276(6) 0.1649(6) -0.0921(3) 0.081(2) Uani 1 1 d .
H68A H 0.5599 0.1774 -0.1086 0.097 Uiso 1 1 calc R
H68B H 0.6031 0.1624 -0.0531 0.097 Uiso 1 1 calc R
C69 C 0.7246(7) 0.0608(6) -0.1039(3) 0.100(2) Uani 1 1 d .
H69A H 0.6970 0.0174 -0.1179 0.120 Uiso 1 1 calc R
H69B H 0.7610 0.0191 -0.0717 0.120 Uiso 1 1 calc R
C70 C 0.8080(7) 0.0964(5) -0.1458(3) 0.089(2) Uani 1 1 d .
H70A H 0.8846 0.0690 -0.1337 0.107 Uiso 1 1 calc R
H70B H 0.8191 0.0698 -0.1796 0.107 Uiso 1 1 calc R
C71 C 0.7545(5) 0.2153(4) -0.1537(2) 0.0589(14) Uani 1 1 d .
H71A H 0.8137 0.2427 -0.1542 0.071 Uiso 1 1 calc R
H71B H 0.7244 0.2430 -0.1882 0.071 Uiso 1 1 calc R
C72 C 0.4812(5) 0.4588(4) -0.0382(2) 0.0590(14) Uani 1 1 d .
H72 H 0.4657 0.4283 -0.0630 0.071 Uiso 1 1 calc R
C73 C 0.5312(5) 0.3933(4) 0.0068(2) 0.0539(13) Uani 1 1 d .
H73 H 0.5561 0.3183 0.0100 0.065 Uiso 1 1 calc R
C74 C 0.5452(4) 0.4355(4) 0.04653(17) 0.0449(11) Uani 1 1 d .
H74 H 0.5722 0.3918 0.0784 0.054 Uiso 1 1 calc R
C75 C 1.4996(5) 0.1275(4) 0.3345(2) 0.0634(15) Uani 1 1 d .
H75A H 1.4997 0.1357 0.2957 0.076 Uiso 1 1 calc R
H75B H 1.5788 0.1115 0.3407 0.076 Uiso 1 1 calc R
C76 C 1.4607(7) 0.0390(5) 0.3644(3) 0.090(2) Uani 1 1 d .
H76A H 1.4079 0.0306 0.3452 0.108 Uiso 1 1 calc R
H76B H 1.5281 -0.0301 0.3700 0.108 Uiso 1 1 calc R
C77 C 1.3288(6) 0.1915(5) 0.3969(3) 0.079(2) Uani 1 1 d .
H77A H 1.2952 0.2350 0.4264 0.095 Uiso 1 1 calc R
H77B H 1.2646 0.1968 0.3801 0.095 Uiso 1 1 calc R
C78 C 1.4106(6) 0.2290(5) 0.3571(3) 0.083(2) Uani 1 1 d .
H78A H 1.4486 0.2590 0.3742 0.100 Uiso 1 1 calc R
H78B H 1.3700 0.2839 0.3288 0.100 Uiso 1 1 calc R

loop_
_atom_site_aniso_label
_atom_site_aniso_U_11
_atom_site_aniso_U_22
_atom_site_aniso_U_33
_atom_site_aniso_U_23
_atom_site_aniso_U_13
_atom_site_aniso_U_12
Pd1 0.02717(15) 0.02782(14) 0.02617(14) -0.00376(9) -0.00289(10) -0.01147(12)
Pd2 0.02842(16) 0.02870(15) 0.02742(14) -0.00435(10) -0.00365(10) -0.01121(13)
P1 0.0294(5) 0.0298(5) 0.0266(5) -0.0036(3) -0.0032(3) -0.0130(4)
P2 0.0277(5) 0.0288(5) 0.0276(5) -0.0042(3) -0.0037(3) -0.0120(4)
S1 0.0529(8) 0.0485(7) 0.0524(7) -0.0083(5) -0.0062(5) -0.0194(6)
S2 0.0626(10) 0.0822(10) 0.0605(8) -0.0042(7) -0.0086(7) -0.0247(8)
O1 0.0299(15) 0.0305(14) 0.0309(13) -0.0066(9) -0.0018(10) -0.0123(12)
O2 0.0314(15) 0.0316(14) 0.0310(14) -0.0052(10) -0.0037(10) -0.0113(12)
O3 0.074(3) 0.083(3) 0.080(3) -0.008(2) -0.0260(19) -0.030(2)
O4 0.062(2) 0.060(2) 0.052(2) -0.0109(15) -0.0016(16) -0.0220(19)
O5 0.047(2) 0.0456(18) 0.056(2) -0.0081(13) -0.0060(14) -0.0169(16)
O6 0.062(2) 0.066(2) 0.050(2) -0.0057(16) -0.0060(16) -0.0220(19)
O7 0.0454(19) 0.0416(17) 0.0531(14) -0.0061(12) 0.0000(13) -0.0183(15)
O8 0.126(5) 0.099(4) 0.103(4) -0.009(3) -0.025(3) -0.055(3)
O9 0.047(2) 0.0428(17) 0.0476(18) -0.0060(13) -0.0090(14) -0.0130(16)
O10 0.090(4) 0.078(3) 0.099(3) -0.019(2) 0.002(3) -0.038(3)
O11 0.121(5) 0.120(5) 0.116(4) -0.026(3) 0.002(4) -0.030(4)
N1 0.0256(17) 0.0268(16) 0.0329(15) -0.0076(10) -0.0040(11) -0.0099(14)
N2 0.0309(19) 0.0350(17) 0.0336(17) -0.0056(12) -0.0037(12) -0.0163(16)
N3 0.0285(17) 0.0315(16) 0.0290(16) -0.0063(11) -0.0035(11) -0.0151(14)
N4 0.0412(17) 0.0357(18) 0.0360(18) -0.0062(13) -0.0002(13) -0.0145(15)
F1 0.095(3) 0.087(2) 0.082(2) -0.0010(19) 0.0017(19) -0.031(2)
F2 0.091(3) 0.094(3) 0.101(3) -0.019(2) -0.015(2) -0.042(2)
F3 0.075(2) 0.0581(19) 0.078(2) -0.0105(15) 0.0004(16) -0.0205(18)
F4 0.088(3) 0.111(3) 0.087(2) 0.003(2) -0.0092(19) -0.014(2)
F5 0.089(3) 0.102(3) 0.091(2) 0.008(2) -0.0100(18) -0.028(2)
F6 0.175(5) 0.133(4) 0.137(4) -0.015(3) -0.031(3) -0.074(3)
C1 0.029(2) 0.033(2) 0.0365(19) -0.0077(13) 0.0005(14) -0.0092(17)
C2 0.035(2) 0.036(2) 0.0356(19) -0.0028(14) -0.0097(14) -0.0175(18)
C3 0.041(2) 0.040(2) 0.033(2) -0.0013(15) -0.0005(16) -0.019(2)
C4 0.027(2) 0.036(2) 0.044(2) -0.0116(16) 0.0014(15) -0.0098(19)
C5 0.041(2) 0.030(2) 0.035(2) -0.0063(14) -0.0019(16) -0.0110(19)
C6 0.030(2) 0.033(2) 0.044(2) -0.0059(14) -0.0013(15) -0.0181(18)
C7 0.032(2) 0.0305(19) 0.038(2) -0.0094(14) -0.0017(15) -0.0133(18)
C8 0.028(2) 0.0311(19) 0.034(2) -0.0075(14) -0.0050(14) -0.0091(17)
C9 0.0210(18) 0.0226(17) 0.0325(19) -0.0055(12) -0.0063(13) -0.0030(16)
C10 0.045(3) 0.045(2) 0.044(2) -0.0085(18) -0.0063(18) -0.018(2)
C11 0.036(2) 0.045(2) 0.045(2) -0.0065(17) -0.0064(17) -0.022(2)
C12 0.0247(17) 0.0273(15) 0.0233(16) -0.0089(10) 0.0022(11) -0.0097(16)
C13 0.034(2) 0.043(2) 0.037(2) -0.0011(14) -0.0071(14) -0.0192(18)
C14 0.032(2) 0.046(2) 0.041(2) -0.0063(17) -0.0097(16) -0.019(2)
C15 0.053(3) 0.048(3) 0.052(3) -0.0068(19) -0.008(2) -0.025(2)
C16 0.048(3) 0.042(2) 0.037(2) -0.0026(16) -0.0077(18) -0.020(2)
C17 0.032(2) 0.0289(16) 0.035(2) -0.0081(11) -0.0026(13) -0.0138(17)
C18 0.038(2) 0.032(2) 0.037(2) -0.0100(15) -0.0051(16) -0.0097(19)
C19 0.0368(19) 0.0268(18) 0.0292(18) -0.0036(13) -0.0029(14) -0.0149(17)
C20 0.0373(14) 0.0316(19) 0.0250(17) -0.0024(13) -0.0054(13) -0.0136(15)
C21 0.047(3) 0.037(2) 0.044(2) -0.0043(17) 0.0000(18) -0.013(2)
C22 0.0397(17) 0.060(3) 0.083(4) -0.010(3) -0.010(2) -0.018(2)
C23 0.028(2) 0.0301(19) 0.0309(17) -0.0058(12) -0.0035(13) -0.0104(17)
C25 0.043(3) 0.043(2) 0.034(2) -0.0003(16) -0.0044(16) -0.021(2)
C24 0.037(2) 0.036(2) 0.0270(17) -0.0040(13) -0.0034(14) -0.0094(18)
C26 0.035(2) 0.051(3) 0.047(2) -0.0030(17) -0.0090(17) -0.024(2)
C27 0.043(3) 0.043(2) 0.042(2) -0.0062(15) -0.0058(17) -0.016(2)
C28 0.042(2) 0.036(2) 0.0285(19) -0.0030(14) -0.0034(15) -0.014(2)
C29 0.035(2) 0.036(2) 0.0273(18) -0.0042(13) -0.0077(14) -0.0175(18)
C30 0.031(2) 0.040(2) 0.042(2) -0.0096(16) -0.0017(15) -0.021(2)
C31 0.034(2) 0.039(2) 0.041(2) -0.0043(16) -0.0017(16) -0.014(2)
C32 0.043(3) 0.038(2) 0.039(2) -0.0101(16) 0.0016(17) -0.018(2)
C33 0.037(2) 0.0388(19) 0.041(2) -0.0064(15) -0.0057(16) -0.017(2)
C34 0.032(2) 0.0353(18) 0.039(2) -0.0070(15) 0.0002(15) -0.0112(19)
C35 0.0262(19) 0.0291(18) 0.0291(18) -0.0028(13) -0.0044(13) -0.0125(16)
C36 0.042(2) 0.036(2) 0.032(2) -0.0064(15) -0.0025(16) -0.014(2)
C37 0.037(2) 0.039(2) 0.0251(18) -0.0059(14) -0.0058(14) -0.0106(19)
C38 0.042(3) 0.045(3) 0.047(3) -0.0009(18) -0.0102(19) -0.018(2)
C39 0.041(3) 0.038(2) 0.038(2) -0.0038(16) -0.0062(17) -0.014(2)
C40 0.046(3) 0.040(2) 0.0264(19) -0.0051(14) -0.0112(16) -0.010(2)
C41 0.030(2) 0.037(2) 0.0303(19) -0.0011(14) -0.0081(14) -0.0159(18)
C42 0.027(2) 0.037(2) 0.037(2) -0.0064(15) -0.0009(14) -0.0153(18)
C43 0.044(3) 0.037(2) 0.063(3) -0.0081(19) -0.0093(17) -0.017(2)
C44 0.050(3) 0.043(2) 0.057(3) -0.0076(19) -0.0062(18) -0.019(2)
C45 0.052(3) 0.051(3) 0.059(3) -0.018(2) 0.003(2) -0.021(2)
C46 0.035(2) 0.038(2) 0.042(2) -0.0056(14) -0.0041(16) -0.0233(18)
C47 0.031(2) 0.032(2) 0.035(2) -0.0015(14) -0.0054(14) -0.0148(18)
C48 0.044(3) 0.041(2) 0.038(2) -0.0062(16) -0.0051(17) -0.018(2)
C49 0.042(3) 0.042(2) 0.048(3) -0.0096(18) -0.0049(19) -0.010(2)
C50 0.042(3) 0.047(3) 0.045(2) 0.0040(18) -0.0123(18) -0.022(2)
C51 0.039(2) 0.040(2) 0.033(2) -0.0009(15) -0.0038(16) -0.017(2)
C52 0.036(2) 0.033(2) 0.035(2) -0.0062(14) -0.0072(15) -0.0129(19)
C53 0.029(2) 0.037(2) 0.040(2) -0.0089(15) -0.0024(15) -0.0154(18)
C54 0.037(2) 0.041(2) 0.0240(18) -0.0032(14) -0.0061(14) -0.0152(19)
C55 0.046(3) 0.052(3) 0.037(2) -0.0019(18) -0.0017(18) -0.022(2)
C56 0.039(3) 0.051(3) 0.050(2) -0.0126(17) 0.0000(18) -0.019(2)
C57 0.039(3) 0.047(3) 0.052(2) -0.0077(17) -0.0046(19) -0.017(2)
C58 0.040(2) 0.043(2) 0.032(2) 0.0007(15) -0.0080(16) -0.017(2)
C59 0.058(4) 0.052(3) 0.073(2) -0.009(2) -0.015(2) -0.018(3)
C60 0.075(4) 0.100(5) 0.093(3) -0.021(4) -0.008(2) -0.0142(16)
C61 0.052(3) 0.062(3) 0.050(3) -0.013(2) -0.006(2) -0.023(3)
C62 0.087(5) 0.063(4) 0.074(4) -0.007(3) -0.012(3) -0.029(4)
C63 0.111(7) 0.125(7) 0.107(6) 0.021(5) -0.048(5) -0.069(5)
C64 0.065(4) 0.064(4) 0.078(4) -0.008(3) -0.013(3) -0.029(3)
C65 0.067(4) 0.046(3) 0.057(3) -0.007(2) -0.010(3) -0.017(3)
C66 0.061(4) 0.069(4) 0.065(3) -0.019(3) 0.002(3) -0.036(3)
C67 0.063(4) 0.067(4) 0.061(3) -0.015(3) -0.013(3) -0.020(3)
C68 0.068(4) 0.089(5) 0.080(4) -0.025(3) -0.001(3) -0.024(4)
C69 0.103(6) 0.101(6) 0.108(6) -0.026(4) -0.010(5) -0.049(5)
C70 0.101(6) 0.076(4) 0.066(4) -0.019(3) -0.003(4) -0.016(4)
C71 0.051(3) 0.063(3) 0.060(3) -0.005(2) -0.004(2) -0.025(3)
C72 0.066(4) 0.065(3) 0.055(3) -0.016(2) -0.014(2) -0.029(3)
C73 0.053(3) 0.045(3) 0.061(3) -0.008(2) -0.010(2) -0.018(3)
C74 0.048(3) 0.047(3) 0.039(2) -0.0013(18) -0.0096(19) -0.020(2)
C75 0.065(4) 0.072(4) 0.056(3) -0.012(3) -0.007(2) -0.029(3)
C76 0.092(5) 0.076(4) 0.079(5) -0.013(3) -0.005(4) -0.014(4)
C77 0.071(4) 0.082(5) 0.074(4) -0.019(3) -0.009(3) -0.019(4)
C78 0.085(5) 0.080(4) 0.071(4) -0.013(3) -0.006(3) -0.022(4)

loop_
_atom_type_symbol
_atom_type_description
_atom_type_scat_dispersion_real
_atom_type_scat_dispersion_imag
_atom_type_scat_source
C C 0.0033 0.0016 'International Tables Vol C Tables 4.2.6.8 and 6.1.1.4'
H H 0.0000 0.0000 'International Tables Vol C Tables 4.2.6.8 and 6.1.1.4'
F F 0.0171 0.0103 'International Tables Vol C Tables 4.2.6.8 and 6.1.1.4'
N N 0.0061 0.0033 'International Tables Vol C Tables 4.2.6.8 and 6.1.1.4'
O O 0.0106 0.0060 'International Tables Vol C Tables 4.2.6.8 and 6.1.1.4'
Pd Pd -0.9988 1.0072 'International Tables Vol C Tables 4.2.6.8 and 6.1.1.4'
S S 0.1246 0.1234 'International Tables Vol C Tables 4.2.6.8 and 6.1.1.4'
P P 0.1023 0.0942 'International Tables Vol C Tables 4.2.6.8 and 6.1.1.4'

loop_
_geom_angle_atom_site_label_1
_geom_angle_atom_site_label_2
_geom_angle_atom_site_label_3
_geom_angle
_geom_angle_site_symmetry_1
_geom_angle_site_symmetry_3
C12 Pd1 O1 172.97(11) . .
C12 Pd1 N1 92.67(13) . .
O1 Pd1 N1 80.56(12) . .
C12 Pd1 P1 92.78(10) . .
O1 Pd1 P1 92.98(8) . .
N1 Pd1 P1 159.82(8) . .
C12 Pd1 Pd2 83.43(10) . .
O1 Pd1 Pd2 96.54(7) . .
N1 Pd1 Pd2 75.10(8) . .
P1 Pd1 Pd2 124.85(4) . .
C1 Pd2 O2 173.36(15) . .
C1 Pd2 N3 93.18(16) . .
O2 Pd2 N3 81.04(12) . .
C1 Pd2 P2 92.58(13) . .
O2 Pd2 P2 91.71(9) . .
N3 Pd2 P2 158.73(8) . .
C1 Pd2 Pd1 84.85(12) . .
O2 Pd2 Pd1 96.73(8) . .
N3 Pd2 Pd1 75.23(8) . .
P2 Pd2 Pd1 125.71(4) . .
C29 P1 C23 104.64(19) . .
C29 P1 C35 105.50(17) . .
C23 P1 C35 105.27(18) . .
C29 P1 Pd1 123.77(14) . .
C23 P1 Pd1 108.57(12) . .
C35 P1 Pd1 107.71(12) . .
C41 P2 C47 105.22(17) . .
C41 P2 C53 103.7(2) . .
C47 P2 C53 104.51(19) . .
C41 P2 Pd2 123.33(14) . .
C47 P2 Pd2 106.70(14) . .
C53 P2 Pd2 111.80(13) . .
O5 S1 O3 118.1(2) . .
O5 S1 O4 111.6(2) . .
O3 S1 O4 115.2(3) . .
O5 S1 C59 102.9(3) . .
O3 S1 C59 105.1(3) . .
O4 S1 C59 101.3(2) . .
O6 S2 O7 119.8(3) . .
O6 S2 O8 112.3(3) . .
O7 S2 O8 112.1(3) . .
O6 S2 C60 109.7(3) . .
O7 S2 C60 107.9(3) . .
O8 S2 C60 91.1(4) . .
C9 O1 Pd1 117.4(3) . .
C20 O2 Pd2 114.8(3) . .
C64 O9 C61 110.1(4) . .
C71 O10 C68 106.6(5) . .
C77 O11 C76 99.7(5) . .
C6 N1 C8 109.8(3) . .
C6 N1 C7 114.4(3) . .
C8 N1 C7 106.5(3) . .
C6 N1 Pd1 118.6(2) . .
C8 N1 Pd1 106.0(2) . .
C7 N1 Pd1 100.4(2) . .
C9 N2 C11 122.6(4) . .
C9 N2 C10 120.6(3) . .
C11 N2 C10 116.0(4) . .
C17 N3 C19 110.4(3) . .
C17 N3 C18 112.8(3) . .
C19 N3 C18 107.1(3) . .
C17 N3 Pd2 119.5(2) . .
C19 N3 Pd2 105.4(2) . .
C18 N3 Pd2 100.5(2) . .
C20 N4 C22 121.2(4) . .
C20 N4 C21 124.2(4) . .
C22 N4 C21 114.3(4) . .
C6 C1 C2 117.2(4) . .
C6 C1 Pd2 124.6(3) . .
C2 C1 Pd2 117.8(3) . .
C3 C2 C1 122.8(4) . .
C3 C2 H2 118.6 . .
C1 C2 H2 118.6 . .
C2 C3 C4 119.5(4) . .
C2 C3 H3 120.3 . .
C4 C3 H3 120.3 . .
C3 C4 C5 118.6(4) . .
C3 C4 H4 120.7 . .
C5 C4 H4 120.7 . .
C6 C5 C4 120.7(4) . .
C6 C5 H5 119.6 . .
C4 C5 H5 119.6 . .
C5 C6 C1 121.1(4) . .
C5 C6 N1 119.6(3) . .
C1 C6 N1 119.3(3) . .
N1 C7 H7A 109.5 . .
N1 C7 H7B 109.5 . .
H7A C7 H7B 109.5 . .
N1 C7 H7C 109.5 . .
H7A C7 H7C 109.5 . .
H7B C7 H7C 109.5 . .
N1 C8 C9 114.3(3) . .
N1 C8 H8A 108.7 . .
C9 C8 H8A 108.7 . .
N1 C8 H8B 108.7 . .
C9 C8 H8B 108.7 . .
H8A C8 H8B 107.6 . .
O1 C9 N2 121.0(4) . .
O1 C9 C8 116.5(4) . .
N2 C9 C8 122.3(3) . .
N2 C10 H10A 109.5 . .
N2 C10 H10B 109.5 . .
H10A C10 H10B 109.5 . .
N2 C10 H10C 109.5 . .
H10A C10 H10C 109.5 . .
H10B C10 H10C 109.5 . .
N2 C11 H11A 109.5 . .
N2 C11 H11B 109.5 . .
H11A C11 H11B 109.5 . .
N2 C11 H11C 109.5 . .
H11A C11 H11C 109.5 . .
H11B C11 H11C 109.5 . .
C13 C12 C17 115.1(4) . .
C13 C12 Pd1 118.0(3) . .
C17 C12 Pd1 126.8(3) . .
C14 C13 C12 122.9(4) . .
C14 C13 H13 118.5 . .
C12 C13 H13 118.5 . .
C15 C14 C13 119.3(4) . .
C15 C14 H14 120.3 . .
C13 C14 H14 120.3 . .
C16 C15 C14 121.3(5) . .
C16 C15 H15 119.3 . .
C14 C15 H15 119.3 . .
C15 C16 C17 120.7(4) . .
C15 C16 H16 119.7 . .
C17 C16 H16 119.7 . .
C16 C17 N3 122.7(3) . .
C16 C17 C12 120.5(4) . .
N3 C17 C12 116.8(4) . .
N3 C18 H18A 109.5 . .
N3 C18 H18B 109.5 . .
H18A C18 H18B 109.5 . .
N3 C18 H18C 109.5 . .
H18A C18 H18C 109.5 . .
H18B C18 H18C 109.5 . .
C20 C19 N3 113.6(3) . .
C20 C19 H19A 108.9 . .
N3 C19 H19A 108.8 . .
C20 C19 H19B 108.8 . .
N3 C19 H19B 108.8 . .
H19A C19 H19B 107.7 . .
O2 C20 N4 116.9(4) . .
O2 C20 C19 120.7(3) . .
N4 C20 C19 122.3(4) . .
N4 C21 H21A 109.5 . .
N4 C21 H21B 109.5 . .
H21A C21 H21B 109.5 . .
N4 C21 H21C 109.5 . .
H21A C21 H21C 109.5 . .
H21B C21 H21C 109.5 . .
N4 C22 H22A 109.5 . .
N4 C22 H22B 109.5 . .
H22A C22 H22B 109.5 . .
N4 C22 H22C 109.5 . .
H22A C22 H22C 109.5 . .
H22B C22 H22C 109.5 . .
C28 C23 C24 117.4(4) . .
C28 C23 P1 119.1(3) . .
C24 C23 P1 123.2(3) . .
C26 C25 C24 118.4(4) . .
C26 C25 H25 120.8 . .
C24 C25 H25 120.8 . .
C25 C24 C23 122.0(4) . .
C25 C24 H24 119.0 . .
C23 C24 H24 119.0 . .
C25 C26 C27 122.0(5) . .
C25 C26 H26 119.0 . .
C27 C26 H26 119.0 . .
C26 C27 C28 119.9(4) . .
C26 C27 H27 120.0 . .
C28 C27 H27 120.0 . .
C27 C28 C23 120.2(4) . .
C27 C28 H28 119.9 . .
C23 C28 H28 119.9 . .
C30 C29 C34 116.8(3) . .
C30 C29 P1 120.7(3) . .
C34 C29 P1 122.5(3) . .
C31 C30 C29 120.7(4) . .
C31 C30 H30 119.6 . .
C29 C30 H30 119.6 . .
C32 C31 C30 120.9(4) . .
C32 C31 H31 119.5 . .
C30 C31 H31 119.5 . .
C31 C32 C33 120.3(4) . .
C31 C32 H32 119.9 . .
C33 C32 H32 119.9 . .
C34 C33 C32 120.1(4) . .
C34 C33 H33 119.9 . .
C32 C33 H33 119.9 . .
C33 C34 C29 121.1(4) . .
C33 C34 H34 119.4 . .
C29 C34 H34 119.4 . .
C36 C35 C40 118.5(3) . .
C36 C35 P1 123.5(3) . .
C40 C35 P1 117.9(3) . .
C35 C36 C37 120.3(4) . .
C35 C36 H36 119.8 . .
C37 C36 H36 119.8 . .
C38 C37 C36 120.8(4) . .
C38 C37 H37 119.6 . .
C36 C37 H37 119.6 . .
C37 C38 C39 120.3(4) . .
C37 C38 H38 119.8 . .
C39 C38 H38 119.8 . .
C38 C39 C40 119.0(4) . .
C38 C39 H39 120.5 . .
C40 C39 H39 120.5 . .
C35 C40 C39 121.0(4) . .
C35 C40 H40 119.5 . .
C39 C40 H40 119.5 . .
C46 C41 C42 120.1(4) . .
C46 C41 P2 119.8(3) . .
C42 C41 P2 120.1(3) . .
C43 C42 C41 120.3(4) . .
C43 C42 H42 119.9 . .
C41 C42 H42 119.9 . .
C42 C43 C44 118.5(5) . .
C42 C43 H43 120.7 . .
C44 C43 H43 120.7 . .
C43 C44 C45 122.3(5) . .
C43 C44 H44 118.8 . .
C45 C44 H44 118.8 . .
C44 C45 C46 118.1(5) . .
C44 C45 H45 121.0 . .
C46 C45 H45 121.0 . .
C41 C46 C45 120.4(4) . .
C41 C46 H46 119.8 . .
C45 C46 H46 119.8 . .
C52 C47 C48 118.1(4) . .
C52 C47 P2 126.7(3) . .
C48 C47 P2 115.1(3) . .
C47 C48 C49 120.4(4) . .
C47 C48 H48 119.8 . .
C49 C48 H48 119.8 . .
C50 C49 C48 117.6(4) . .
C50 C49 H49 121.2 . .
C48 C49 H49 121.2 . .
C51 C50 C49 122.1(4) . .
C51 C50 H50 119.0 . .
C49 C50 H50 119.0 . .
C50 C51 C52 120.0(4) . .
C50 C51 H51 120.0 . .
C52 C51 H51 120.0 . .
C47 C52 C51 121.8(4) . .
C47 C52 H52 119.1 . .
C51 C52 H52 119.1 . .
C54 C53 C58 120.1(4) . .
C54 C53 P2 121.0(3) . .
C58 C53 P2 118.9(3) . .
C55 C54 C53 120.6(4) . .
C55 C54 H54 119.7 . .
C53 C54 H54 119.7 . .
C54 C55 C56 119.0(4) . .
C54 C55 H55 120.5 . .
C56 C55 H55 120.5 . .
C57 C56 C55 120.8(5) . .
C57 C56 H56 119.6 . .
C55 C56 H56 119.6 . .
C58 C57 C56 120.8(4) . .
C58 C57 H57 119.6 . .
C56 C57 H57 119.6 . .
C57 C58 C53 118.7(4) . .
C57 C58 H58 120.7 . .
C53 C58 H58 120.7 . .
F2 C59 F3 109.8(5) . .
F2 C59 F1 107.8(6) . .
F3 C59 F1 103.7(4) . .
F2 C59 S1 116.0(4) . .
F3 C59 S1 111.0(5) . .
F1 C59 S1 107.7(4) . .
F4 C60 F5 105.6(7) . .
F4 C60 F6 110.4(6) . .
F5 C60 F6 109.8(7) . .
F4 C60 S2 116.3(6) . .
F5 C60 S2 116.8(5) . .
F6 C60 S2 97.7(5) . .
O9 C61 C62 107.8(4) . .
O9 C61 H61A 110.2 . .
C62 C61 H61A 110.2 . .
O9 C61 H61B 110.2 . .
C62 C61 H61B 110.2 . .
H61A C61 H61B 108.5 . .
C61 C62 C63 103.7(5) . .
C61 C62 H62A 111.0 . .
C63 C62 H62A 111.0 . .
C61 C62 H62B 111.0 . .
C63 C62 H62B 111.0 . .
H62A C62 H62B 109.0 . .
C64 C63 C62 100.4(5) . .
C64 C63 H63A 111.7 . .
C62 C63 H63A 111.7 . .
C64 C63 H63B 111.7 . .
C62 C63 H63B 111.7 . .
H63A C63 H63B 109.5 . .
O9 C64 C63 108.9(5) . .
O9 C64 H64A 109.9 . .
C63 C64 H64A 109.9 . .
O9 C64 H64B 109.9 . .
C63 C64 H64B 109.9 . .
H64A C64 H64B 108.3 . .
C66 C65 C67 122.4(5) . 2_755
C66 C65 H65 118.8 . .
C67 C65 H65 118.8 2_755 .
C65 C66 C67 119.8(5) . .
C65 C66 H66 120.1 . .
C67 C66 H66 120.1 . .
C65 C67 C66 117.8(5) 2_755 .
C65 C67 H67 121.1 2_755 .
C66 C67 H67 121.1 . .
O10 C68 C69 110.1(6) . .
O10 C68 H68A 109.6 . .
C69 C68 H68A 109.6 . .
O10 C68 H68B 109.6 . .
C69 C68 H68B 109.6 . .
H68A C68 H68B 108.2 . .
C68 C69 C70 102.2(6) . .
C68 C69 H69A 111.3 . .
C70 C69 H69A 111.3 . .
C68 C69 H69B 111.3 . .
C70 C69 H69B 111.3 . .
H69A C69 H69B 109.2 . .
C71 C70 C69 106.3(5) . .
C71 C70 H70A 110.5 . .
C69 C70 H70A 110.5 . .
C71 C70 H70B 110.5 . .
C69 C70 H70B 110.5 . .
H70A C70 H70B 108.7 . .
O10 C71 C70 109.0(5) . .
O10 C71 H71A 109.9 . .
C70 C71 H71A 109.9 . .
O10 C71 H71B 109.9 . .
C70 C71 H71B 109.9 . .
H71A C71 H71B 108.3 . .
C74 C72 C73 120.8(5) 2_665 .
C74 C72 H72 119.6 2_665 .
C73 C72 H72 119.6 . .
C74 C73 C72 121.6(5) . .
C74 C73 H73 119.2 . .
C72 C73 H73 119.2 . .
C72 C74 C73 117.4(4) 2_665 .
C72 C74 H74 121.3 2_665 .
C73 C74 H74 121.3 . .
C76 C75 C78 105.3(5) . .
C76 C75 H75A 110.7 . .
C78 C75 H75A 110.7 . .
C76 C75 H75B 110.7 . .
C78 C75 H75B 110.7 . .
H75A C75 H75B 108.8 . .
O11 C76 C75 102.0(5) . .
O11 C76 H76A 111.4 . .
C75 C76 H76A 111.4 . .
O11 C76 H76B 111.4 . .
C75 C76 H76B 111.4 . .
H76A C76 H76B 109.2 . .
O11 C77 C78 106.0(5) . .
O11 C77 H77A 110.5 . .
C78 C77 H77A 110.5 . .
O11 C77 H77B 110.5 . .
C78 C77 H77B 110.5 . .
H77A C77 H77B 108.7 . .
C77 C78 C75 103.5(6) . .
C77 C78 H78A 111.1 . .
C75 C78 H78A 111.1 . .
C77 C78 H78B 111.1 . .
C75 C78 H78B 111.1 . .
H78A C78 H78B 109.0 . .

loop_
_geom_bond_atom_site_label_1
_geom_bond_atom_site_label_2
_geom_bond_distance
_geom_bond_site_symmetry_2
Pd1 C12 1.948(4) .
Pd1 O1 2.101(3) .
Pd1 N1 2.193(3) .
Pd1 P1 2.2657(13) .
Pd1 Pd2 3.0447(13) .
Pd2 C1 1.972(4) .
Pd2 O2 2.100(3) .
Pd2 N3 2.192(3) .
Pd2 P2 2.2552(12) .
P1 C29 1.793(4) .
P1 C23 1.799(4) .
P1 C35 1.840(4) .
P2 C41 1.823(4) .
P2 C47 1.839(4) .
P2 C53 1.847(5) .
S1 O5 1.421(3) .
S1 O3 1.425(4) .
S1 O4 1.477(3) .
S1 C59 1.816(7) .
S2 O6 1.392(4) .
S2 O7 1.439(3) .
S2 O8 1.626(6) .
S2 C60 1.655(7) .
O1 C9 1.277(4) .
O2 C20 1.261(4) .
O9 C64 1.371(6) .
O9 C61 1.423(6) .
O10 C71 1.356(6) .
O10 C68 1.389(8) .
O11 C77 1.435(8) .
O11 C76 1.492(7) .
N1 C6 1.483(5) .
N1 C8 1.498(5) .
N1 C7 1.504(5) .
N2 C9 1.285(5) .
N2 C11 1.438(5) .
N2 C10 1.491(5) .
N3 C17 1.437(5) .
N3 C19 1.510(5) .
N3 C18 1.536(5) .
N4 C20 1.315(5) .
N4 C22 1.430(6) .
N4 C21 1.454(5) .
F1 C59 1.368(6) .
F2 C59 1.270(7) .
F3 C59 1.359(6) .
F4 C60 1.349(9) .
F5 C60 1.357(8) .
F6 C60 1.468(10) .
C1 C6 1.398(5) .
C1 C2 1.414(6) .
C2 C3 1.368(6) .
C2 H2 0.9300 .
C3 C4 1.399(5) .
C3 H3 0.9300 .
C4 C5 1.422(6) .
C4 H4 0.9300 .
C5 C6 1.373(6) .
C5 H5 0.9300 .
C7 H7A 0.9600 .
C7 H7B 0.9600 .
C7 H7C 0.9600 .
C8 C9 1.534(5) .
C8 H8A 0.9700 .
C8 H8B 0.9700 .
C10 H10A 0.9600 .
C10 H10B 0.9600 .
C10 H10C 0.9600 .
C11 H11A 0.9600 .
C11 H11B 0.9600 .
C11 H11C 0.9600 .
C12 C13 1.432(5) .
C12 C17 1.438(5) .
C13 C14 1.384(6) .
C13 H13 0.9300 .
C14 C15 1.374(6) .
C14 H14 0.9300 .
C15 C16 1.366(6) .
C15 H15 0.9300 .
C16 C17 1.408(6) .
C16 H16 0.9300 .
C18 H18A 0.9600 .
C18 H18B 0.9600 .
C18 H18C 0.9600 .
C19 C20 1.495(6) .
C19 H19A 0.9700 .
C19 H19B 0.9700 .
C21 H21A 0.9600 .
C21 H21B 0.9600 .
C21 H21C 0.9600 .
C22 H22A 0.9600 .
C22 H22B 0.9600 .
C22 H22C 0.9600 .
C23 C28 1.404(5) .
C23 C24 1.424(5) .
C25 C26 1.369(6) .
C25 C24 1.380(6) .
C25 H25 0.9300 .
C24 H24 0.9300 .
C26 C27 1.384(6) .
C26 H26 0.9300 .
C27 C28 1.389(6) .
C27 H27 0.9300 .
C28 H28 0.9300 .
C29 C30 1.419(5) .
C29 C34 1.429(6) .
C30 C31 1.366(6) .
C30 H30 0.9300 .
C31 C32 1.363(6) .
C31 H31 0.9300 .
C32 C33 1.395(6) .
C32 H32 0.9300 .
C33 C34 1.353(6) .
C33 H33 0.9300 .
C34 H34 0.9300 .
C35 C36 1.367(5) .
C35 C40 1.376(5) .
C36 C37 1.398(5) .
C36 H36 0.9300 .
C37 C38 1.351(6) .
C37 H37 0.9300 .
C38 C39 1.363(6) .
C38 H38 0.9300 .
C39 C40 1.411(5) .
C39 H39 0.9300 .
C40 H40 0.9300 .
C41 C46 1.368(6) .
C41 C42 1.420(6) .
C42 C43 1.368(5) .
C42 H42 0.9300 .
C43 C44 1.391(7) .
C43 H43 0.9300 .
C44 C45 1.394(7) .
C44 H44 0.9300 .
C45 C46 1.401(6) .
C45 H45 0.9300 .
C46 H46 0.9300 .
C47 C52 1.369(5) .
C47 C48 1.404(5) .
C48 C49 1.425(6) .
C48 H48 0.9300 .
C49 C50 1.413(6) .
C49 H49 0.9300 .
C50 C51 1.314(6) .
C50 H50 0.9300 .
C51 C52 1.412(5) .
C51 H51 0.9300 .
C52 H52 0.9300 .
C53 C54 1.397(5) .
C53 C58 1.402(6) .
C54 C55 1.372(6) .
C54 H54 0.9300 .
C55 C56 1.391(6) .
C55 H55 0.9300 .
C56 C57 1.381(6) .
C56 H56 0.9300 .
C57 C58 1.375(6) .
C57 H57 0.9300 .
C58 H58 0.9300 .
C61 C62 1.465(7) .
C61 H61A 0.9700 .
C61 H61B 0.9700 .
C62 C63 1.552(9) .
C62 H62A 0.9700 .
C62 H62B 0.9700 .
C63 C64 1.505(8) .
C63 H63A 0.9700 .
C63 H63B 0.9700 .
C64 H64A 0.9700 .
C64 H64B 0.9700 .
C65 C66 1.342(7) .
C65 C67 1.368(8) 2_755
C65 H65 0.9300 .
C66 C67 1.422(8) .
C66 H66 0.9300 .
C67 C65 1.368(8) 2_755
C67 H67 0.9300 .
C68 C69 1.467(9) .
C68 H68A 0.9700 .
C68 H68B 0.9700 .
C69 C70 1.481(10) .
C69 H69A 0.9700 .
C69 H69B 0.9700 .
C70 C71 1.459(7) .
C70 H70A 0.9700 .
C70 H70B 0.9700 .
C71 H71A 0.9700 .
C71 H71B 0.9700 .
C72 C74 1.322(6) 2_665
C72 C73 1.377(7) .
C72 H72 0.9300 .
C73 C74 1.354(7) .
C73 H73 0.9300 .
C74 C72 1.322(6) 2_665
C74 H74 0.9300 .
C75 C76 1.495(9) .
C75 C78 1.503(7) .
C75 H75A 0.9700 .
C75 H75B 0.9700 .
C76 H76A 0.9700 .
C76 H76B 0.9700 .
C77 C78 1.452(9) .
C77 H77A 0.9700 .
C77 H77B 0.9700 .
C78 H78A 0.9700 .
C78 H78B 0.9700 .
